data_2003588
loop_
_publ_author_name
'Zehnder, M.'
'Neuburger, M.'
'von Matt, P.'
'Pfaltz, A.'

_publ_section_title
;
 (Allyl)palladium(II) Complexes with Chiral Ligands. I.
 (Allyl)palladium(II) Complexes with Methylenebis(oxazoline) Ligands
;
_journal_issue 6
_journal_name_full 'Acta Crystallographica Section C'
_journal_page_first 1109
_journal_page_last 1112
_journal_paper_doi 10.1107/S0108270194013119
_journal_volume 51
_journal_year 1995
_chemical_compound_source synthetic
_chemical_formula_moiety 'C38 H39 N2 O2 Pd ^+^, F6 P ^-^'
_chemical_formula_sum 'C38 H39 F6 N2 O2 P Pd'
_chemical_formula_weight 807.102
_chemical_melting_point 506.15
_chemical_name_systematic
;
(-)-{2,2-Bis-[(r)-4'-(benzyl)-oxazolin-2'-yl]propan}-{\p-1,3-diphenylallyl}-
palladium(II)-hexafluorophosphat
;
_space_group_IT_number 19
_symmetry_cell_setting orthorhombic
_symmetry_space_group_name_Hall 'P 2ac 2ab'
_symmetry_space_group_name_H-M 'P 21 21 21'
_cell_angle_alpha 90
_cell_angle_beta 90
_cell_angle_gamma 90
_cell_formula_units_Z 4
_cell_length_a 12.6087(25)
_cell_length_b 15.2262(192)
_cell_length_c 18.5205(70)
_cell_measurement_reflns_used 25
_cell_measurement_temperature 250
_cell_measurement_theta_max 28
_cell_measurement_theta_min 2
_cell_volume 3556(5)
_computing_cell_refinement 'CAD-4 Software'
_computing_data_collection 'CAD-4 Software (Enraf-Nonius, 1989)'
_computing_data_reduction 'CRYSTALS (Watkin, 1990)'
_computing_structure_refinement CRYSTALS
_computing_structure_solution 'SHELXS86 (Sheldrick, 1985)'
_diffrn_ambient_temperature 250
_diffrn_measurement_device
;
Four Circle CAD-4 (Enraf-Nonius) diffractometer equipped with
Oxford Cryostream Cooling Device
;
_diffrn_measurement_method \q/2\q
_diffrn_radiation_monochromator graphite
_diffrn_radiation_source 'X-ray tube'
_diffrn_radiation_type 'Mo K\a'
_diffrn_radiation_wavelength 0.71069
_diffrn_reflns_av_sigmaI/netI 0.0229
_diffrn_reflns_limit_h_max 16
_diffrn_reflns_limit_h_min 0
_diffrn_reflns_limit_k_max 20
_diffrn_reflns_limit_k_min 0
_diffrn_reflns_limit_l_max 24
_diffrn_reflns_limit_l_min 0
_diffrn_reflns_number 4683
_diffrn_reflns_theta_max 28
_diffrn_reflns_theta_min 2
_diffrn_standards_decay_% 0.7
_diffrn_standards_interval_time 60
_diffrn_standards_number 4
_exptl_absorpt_coefficient_mu 0.6239
_exptl_absorpt_correction_T_max 1.00
_exptl_absorpt_correction_T_min 0.98
_exptl_absorpt_correction_type sphere
_exptl_crystal_colour yellow
_exptl_crystal_density_diffrn 1.508
_exptl_crystal_density_meas 1.51
_exptl_crystal_description prism
_exptl_crystal_F_000 1648
_exptl_crystal_size_max .4
_exptl_crystal_size_mid .3
_exptl_crystal_size_min .3
_refine_diff_density_max .64
_refine_diff_density_min -.46
_refine_ls_abs_structure_details
;
The absolute configuration was known by the chosen educts.
Additionally it has been determined refining the enantiopole-
parameter.
;
_refine_ls_abs_structure_Flack -0.006
_refine_ls_extinction_coef 58(2)
_refine_ls_extinction_method 'Larson (1970)'
_refine_ls_goodness_of_fit_obs 1.1326
_refine_ls_hydrogen_treatment noref
_refine_ls_matrix_type full
_refine_ls_number_constraints 0
_refine_ls_number_parameters 451
_refine_ls_number_reflns 4183
_refine_ls_number_restraints 19
_refine_ls_R_factor_obs .0309
_refine_ls_shift/esd_max 0.17
_refine_ls_shift/esd_mean 0.175
_refine_ls_structure_factor_coef F
_refine_ls_weighting_scheme 'Chebychev weighting (Carruthers & Watkin, 1979)'
_refine_ls_wR_factor_obs .0183
_reflns_limit_h_max 16
_reflns_limit_h_min 0
_reflns_limit_k_max 20
_reflns_limit_k_min 0
_reflns_limit_l_max 24
_reflns_limit_l_min 0
_reflns_number_observed 4183
_reflns_number_total 4683
_reflns_observed_criterion F>3.0\s(F)
_cod_data_source_file na1124.cif
_cod_data_source_block 2
_cod_depositor_comments
;
The following automatic conversions were performed:

'_chemical_melting_point' value '233 C' was changed to '506.15' - it
was converted from degrees Celsius(C) to Kelvins(K).

Automatic conversion script
Id: cif_fix_values 1715 2011-07-08 13:25:40Z adriana 
;
_cod_original_cell_volume 3555.61(4.76)
_cod_database_code 2003588

loop_
_symmetry_equiv_pos_as_xyz
+x,+y,+z
X+1/2,-Y+1/2,-Z
-X,Y+1/2,-Z+1/2
-X+1/2,-Y,Z+1/2

loop_
_atom_site_aniso_label
_atom_site_aniso_U_11
_atom_site_aniso_U_12
_atom_site_aniso_U_13
_atom_site_aniso_U_22
_atom_site_aniso_U_23
_atom_site_aniso_U_33
Pd1 .02716(8) -.0043(1) -.0012(1) .02796(9) -.0004(1) .02870(9)
N1 .0272(7) -.0008(7) .0023(7) .0281(8) -.0005(7) .0301(7)
C1 .0321(8) .0001(7) .0021(8) .0335(8) .0004(8) .0259(8)
C2 .0388(8) .0004(8) .0045(8) .0302(8) -.0047(7) .0358(8)
C3 .0484(9) .0074(8) .0090(8) .0454(8) -.0076(8) .0359(8)
C4 .0632(9) .0016(8) .0063(8) .0295(8) -.0083(8) .0574(9)
C5 .0345(8) -.0070(8) .0000(8) .0364(8) -.0096(8) .0393(8)
N2 .0325(8) -.0090(7) -.0038(7) .0380(8) -.0009(7) .0385(8)
O1 .0431(8) -.0073(7) .0100(7) .0382(8) -.0006(7) .0338(7)
C6 .0461(8) -.0029(8) .0086(8) .0468(8) -.0047(8) .0294(8)
C7 .0331(8) .0036(8) .0071(7) .0324(8) .0009(8) .0318(8)
C8 .0321(8) -.0018(8) .0063(8) .0379(8) -.0029(8) .0396(8)
C9 .0294(8) .0003(8) -.0017(8) .0454(8) -.0009(8) .0390(8)
C10 .0402(8) .0047(8) -.0009(8) .0561(9) -.0019(8) .0415(8)
C11 .0546(9) .0319(9) -.0005(9) .0787(9) .0034(9) .0652(9)
C12 .0718(9) .0335(9) -.0043(9) .0754(9) .0204(9) .0913(9)
C13 .0559(9) .0087(9) .0050(9) .0773(9) .0270(9) .0793(9)
C14 .0415(8) -.0001(9) .0044(9) .0588(9) .0097(8) .0559(9)
O2 .0459(8) -.0150(8) -.0124(8) .0433(8) -.0172(8) .0858(9)
C15 .0470(9) -.0233(9) -.0220(9) .0612(9) -.0079(9) .1158(9)
C16 .0426(8) -.0199(8) -.0229(8) .0429(9) .0035(8) .0727(9)
C17 .0731(9) -.0223(9) -.0351(8) .0642(9) .0144(9) .0554(9)
C18 .0940(9) .0065(9) -.0301(9) .0754(9) .0013(9) .0407(8)
C19 .0985(9) .0270(9) -.0278(9) .1107(9) .0040(9) .0974(9)
C20 .1023(9) .0370(9) -.0113(9) .1412(9) -.0073(9) .1149(9)
C21 .1164(9) .0354(9) -.0325(9) .1083(9) -.0249(9) .1032(9)
C22 .1408(9) .0213(9) -.0061(9) .1000(9) -.0078(9) .0897(9)
C23 .1132(9) -.0023(9) -.0129(9) .0799(9) -.0018(9) .0637(9)
C24 .0397(8) -.0108(8) .0032(8) .0307(8) -.0003(8) .0445(8)
C25 .0359(8) -.0178(8) .0021(8) .0349(8) .0021(8) .0446(8)
C26 .0396(8) -.0109(8) .0041(8) .0357(8) .0024(8) .0426(8)
C27 .0331(8) -.0165(8) -.0042(8) .0504(9) .0045(8) .0437(8)
C28 .0421(8) -.0180(9) -.0056(8) .0711(9) .0124(9) .0588(9)
C29 .0321(8) -.0342(9) -.0106(9) .1129(9) .0031(9) .0755(9)
C30 .0468(9) -.0421(9) .0125(9) .1272(9) -.0308(9) .0764(9)
C31 .0656(9) -.0163(9) .0163(9) .0922(9) -.0221(9) .0564(9)
C32 .0438(8) -.0078(8) .0004(8) .0591(9) -.0049(8) .0478(8)
C33 .0358(8) -.0176(8) .0020(8) .0374(8) -.0036(8) .0441(8)
C34 .0404(8) -.0109(8) .0029(8) .0626(9) -.0093(8) .0390(8)
C35 .0518(9) -.0117(9) -.0084(8) .0864(9) -.0039(9) .0407(8)
C36 .0426(9) -.0281(9) -.0085(9) .1067(9) -.0101(9) .0737(9)
C37 .0427(9) -.0218(9) .0124(9) .0796(9) -.0264(9) .1012(9)
C38 .0480(9) -.0103(9) .0096(9) .0473(9) -.0113(8) .0740(9)
P1 .0818(6) -.0002(4) .0124(5) .0614(5) -.0213(6) .0458(5)
F1 .1844(9) .1122(9) .0262(9) .2324(9) .0646(9) .1345(9)
F2 .1089(9) -.0285(9) .0443(9) .1449(9) -.0136(9) .0937(9)
F3 .0984(9) -.0184(9) .0181(9) .1259(9) -.0551(9) .0895(9)
F4 .2214(9) -.0363(9) .0866(9) .0896(9) -.0224(9) .1344(9)
F5 .1263(9) .0475(9) -.0342(9) .2241(9) -.0027(9) .0970(9)
F6 .2142(9) -.0170(9) .0438(9) .1494(9) -.1240(9) .1686(9)

loop_
_atom_site_label
_atom_site_fract_x
_atom_site_fract_y
_atom_site_fract_z
_atom_site_U_iso_or_equiv
_atom_site_thermal_displace_type
_atom_site_calc_flag
_atom_site_calc_attached_atom
Pd1 .02848(2) .96547(2) .88343(1) .02770(3) Uani ? ?
N1 -.0989(2) 1.0493(2) .9144(1) .0284(3) Uani ? ?
C1 -.0825(3) 1.1310(2) .9216(2) .0303(3) Uani ? ?
C2 .0074(2) 1.1822(2) .8880(2) .0344(3) Uani ? ?
C3 .0103(3) 1.1676(2) .8056(2) .0411(3) Uani ? ?
C4 -.0027(3) 1.2806(2) .9031(2) .0467(4) Uani ? ?
C5 .1076(3) 1.1449(2) .9196(2) .0353(3) Uani ? ?
N2 .1253(2) 1.0635(2) .9291(2) .0354(3) Uani ? ?
O1 -.1469(2) 1.1747(2) .9661(1) .0367(3) Uani ? ?
C6 -.2114(3) 1.1076(3) 1.0018(2) .0390(3) Uani ? ?
C7 -.1985(2) 1.0280(2) .9532(2) .0318(3) Uani ? ?
C8 -.2910(3) 1.0146(2) .9001(2) .0359(3) Uani ? ?
C9 -.3254(2) 1.0970(2) .8634(2) .0373(3) Uani ? ?
C10 -.2753(3) 1.1271(3) .8014(2) .0453(3) Uani ? ?
C11 -.3048(4) 1.2063(3) .7709(3) .0607(4) Uani ? ?
C12 -.3836(4) 1.2557(3) .8020(3) .0717(4) Uani ? ?
C13 -.4355(4) 1.2253(3) .8622(3) .0655(4) Uani ? ?
C14 -.4077(3) 1.1465(3) .8922(2) .0507(3) Uani ? ?
O2 .1833(2) 1.2005(2) .9413(2) .0496(4) Uani ? ?
C15 .2731(4) 1.1459(3) .9601(3) .0640(4) Uani ? ?
C16 .2250(3) 1.0564(3) .9713(3) .0457(3) Uani ? ?
C17 .1951(4) 1.0349(4) 1.0503(2) .0538(3) Uani ? ?
C18 .1258(4) .9577(3) 1.0575(2) .0599(3) Uani ? ?
C19 .0220(4) .9673(4) 1.0786(3) .0964(3) Uani ? ?
C20 -.0424(5) .8936(4) 1.0826(4) .1145(4) Uani ? ?
C21 -.0006(5) .8131(4) 1.0626(4) .1011(4) Uani ? ?
C22 .1029(5) .8037(4) 1.0452(4) .1060(4) Uani ? ?
C23 .1666(4) .8758(3) 1.0428(3) .0825(4) Uani ? ?
C24 -.0388(3) .8478(2) .8359(2) .0367(3) Uani ? ?
C25 .0573(3) .8714(2) .8029(2) .0353(3) Uani ? ?
C26 .1477(3) .8785(2) .8464(2) .0379(3) Uani ? ?
C27 .2477(3) .9189(2) .8216(2) .0397(3) Uani ? ?
C28 .3416(3) .8967(3) .8565(2) .0535(3) Uani ? ?
C29 .4357(3) .9359(4) .8371(3) .0608(4) Uani ? ?
C30 .4364(3) .9986(4) .7834(3) .0678(4) Uani ? ?
C31 .3437(3) 1.0227(4) .7490(2) .0657(4) Uani ? ?
C32 .2495(3) .9827(3) .7678(2) .0493(3) Uani ? ?
C33 -.1413(3) .8488(2) .7987(2) .0362(3) Uani ? ?
C34 -.1608(3) .9069(3) .7426(2) .0449(3) Uani ? ?
C35 -.2582(3) .9082(3) .7085(2) .0551(4) Uani ? ?
C36 -.3359(3) .8494(4) .7287(3) .0655(4) Uani ? ?
C37 -.3163(3) .7898(3) .7830(3) .0634(4) Uani ? ?
C38 -.2197(3) .7906(3) .8189(3) .0533(4) Uani ? ?
P1 .5246(1) .93473(8) .08382(6) .0585(2) Uani ? ?
F1 .5871(4) .8874(3) .1444(2) .1458(4) Uani ? ?
F2 .4633(3) .9876(3) .1429(2) .1039(4) Uani ? ?
F3 .6113(3) 1.0072(3) .0811(2) .0928(4) Uani ? ?
F4 .5865(4) .8856(3) .0233(2) .1211(4) Uani ? ?
F5 .4625(3) .9848(3) .0236(2) .1302(4) Uani ? ?
F6 .4380(4) .8631(3) .0857(3) .1382(4) Uani ? ?
H31 .0703 1.2019 .7843 .0429 Uiso calc C3
H32 -.0581 1.1877 .7839 .0429 Uiso calc C3
H33 .0207 1.1037 .7952 .0429 Uiso calc C3
H41 .0579 1.3124 .8802 .0473 Uiso calc C4
H42 -.0017 1.2909 .9564 .0473 Uiso calc C4
H43 -.0710 1.3028 .8826 .0473 Uiso calc C4
H61 -.1843 1.0952 1.0515 .0399 Uiso calc C6
H62 -.2873 1.1262 1.0045 .0399 Uiso calc C6
H71 -.1948 .9718 .9809 .0325 Uiso calc C7
H81 -.3527 .9902 .9275 .0364 Uiso calc C8
H82 -.2683 .9716 .8624 .0364 Uiso calc C8
H101 -.2177 1.0913 .7787 .0454 Uiso calc C10
H111 -.2687 1.2277 .7261 .0655 Uiso calc C11
H121 -.4032 1.3139 .7808 .0791 Uiso calc C12
H131 -.4938 1.2609 .8842 .0700 Uiso calc C13
H141 -.4471 1.1244 .9354 .0515 Uiso calc C14
H151 .3077 1.1674 1.0053 .0692 Uiso calc C15
H152 .3263 1.1448 .9201 .0692 Uiso calc C15
H161 .2757 1.0097 .9555 .0509 Uiso calc C16
H171 .1577 1.0868 1.0714 .0637 Uiso calc C17
H172 .2619 1.0236 1.0780 .0637 Uiso calc C17
H191 -.0067 1.0266 1.0909 .1017 Uiso calc C19
H201 -.1175 .8986 1.0995 .1177 Uiso calc C20
H211 -.0482 .7606 1.0611 .1085 Uiso calc C21
H221 .1324 .7442 1.0343 .1077 Uiso calc C22
H231 .2433 .8693 1.0302 .0830 Uiso calc C23
H241 -.0373 .8293 .8877 .0379 Uiso calc C24
H251 .0611 .8827 .7498 .0382 Uiso calc C25
H261 .1444 .8550 .8968 .0392 Uiso calc C26
H281 .3407 .8520 .8959 .0559 Uiso calc C28
H291 .5031 .9190 .8618 .0649 Uiso calc C29
H301 .5049 1.0269 .7692 .0771 Uiso calc C30
H311 .3449 1.0689 .7106 .0699 Uiso calc C31
H321 .1823 .9997 .7428 .0498 Uiso calc C32
H341 -.1038 .9483 .7267 .0462 Uiso calc C34
H351 -.2723 .9517 .6691 .0567 Uiso calc C35
H361 -.4064 .8501 .7040 .0693 Uiso calc C36
H371 -.3718 .7459 .7967 .0700 Uiso calc C37
H381 -.2068 .7487 .8595 .0552 Uiso calc C38

loop_
_atom_type_symbol
_atom_type_scat_source
_atom_type_scat_dispersion_real
_atom_type_scat_dispersion_imag
C International_Tables_Vol_IV_Table_2.2B .017 .009
H International_Tables_Vol_IV_Table_2.2B 0 0
O International_Tables_Vol_IV_Table_2.2B .047 .032
N International_Tables_Vol_IV_Table_2.2B .029 .018
Pd International_Tables_Vol_IV_Table_2.2B -1.177 1.007
P International_Tables_Vol_IV_Table_2.2B .090 .095
F International_Tables_Vol_IV_Table_2.2B .014 .010

loop_
_geom_angle_atom_site_label_1
_geom_angle_atom_site_label_2
_geom_angle_atom_site_label_3
_geom_angle
_geom_angle_publ_flag
N2 Pd1 N1 84.50(10) yes
C24 Pd1 N1 108.00(10) yes
C24 Pd1 N2 167.20(10) ?
C25 Pd1 N1 137.00(10) ?
C25 Pd1 N2 131.90(10) ?
C25 Pd1 C24 38.40(10) ?
C26 Pd1 N1 175.70(10) ?
C26 Pd1 N2 99.30(10) yes
C26 Pd1 C24 68.30(10) yes
C26 Pd1 C25 38.80(10) ?
C1 N1 Pd1 119.6(2) ?
C7 N1 Pd1 129.6(2) ?
C7 N1 C1 107.6(3) ?
C2 C1 N1 125.8(3) ?
O1 C1 N1 117.1(3) ?
O1 C1 C2 117.0(3) ?
C3 C2 C1 110.6(3) ?
C4 C2 C1 111.6(3) ?
C4 C2 C3 108.9(3) ?
C5 C2 C1 106.0(3) ?
C5 C2 C3 108.1(3) ?
C5 C2 C4 111.7(3) ?
N2 C5 C2 124.7(3) ?
O2 C5 C2 118.5(3) ?
O2 C5 N2 116.8(3) ?
C5 N2 Pd1 122.3(2) ?
C16 N2 Pd1 130.6(2) ?
C16 N2 C5 107.0(3) ?
C6 O1 C1 105.6(3) ?
C7 C6 O1 103.3(2) ?
C6 C7 N1 101.7(3) ?
C8 C7 N1 111.2(2) ?
C8 C7 C6 113.8(3) ?
C9 C8 C7 113.6(3) ?
C10 C9 C8 121.4(3) ?
C14 C9 C8 120.0(3) ?
C14 C9 C10 118.6(3) ?
C11 C10 C9 120.2(3) ?
C12 C11 C10 120.1(4) ?
C13 C12 C11 120.1(4) ?
C14 C13 C12 120.2(4) ?
C13 C14 C9 120.8(3) ?
C15 O2 C5 105.5(3) ?
C16 C15 O2 103.8(3) ?
C15 C16 N2 101.6(3) ?
C17 C16 N2 108.0(3) ?
C17 C16 C15 114.9(4) ?
C18 C17 C16 113.5(3) ?
C19 C18 C17 120.5(4) ?
C23 C18 C17 119.0(4) ?
C23 C18 C19 120.5(4) ?
C20 C19 C18 119.2(5) ?
C21 C20 C19 118.6(5) ?
C22 C21 C20 121.6(5) ?
C23 C22 C21 119.5(5) ?
C22 C23 C18 120.3(4) ?
C25 C24 Pd1 68.1(2) ?
C33 C24 Pd1 121.8(2) ?
C33 C24 C25 123.7(3) ?
C24 C25 Pd1 73.5(2) ?
C26 C25 Pd1 71.3(2) ?
C26 C25 C24 118.2(3) ?
C25 C26 Pd1 69.9(2) ?
C27 C26 Pd1 116.5(2) ?
C27 C26 C25 123.2(3) ?
C28 C27 C26 118.7(3) ?
C32 C27 C26 121.9(3) ?
C32 C27 C28 119.2(3) ?
C29 C28 C27 120.5(4) ?
C30 C29 C28 119.6(4) ?
C31 C30 C29 120.7(4) ?
C32 C31 C30 119.7(4) ?
C31 C32 C27 120.2(3) ?
C34 C33 C24 121.1(3) ?
C38 C33 C24 119.9(3) ?
C38 C33 C34 119.0(3) ?
C35 C34 C33 120.7(3) ?
C36 C35 C34 119.8(4) ?
C37 C36 C35 120.0(3) ?
C38 C37 C36 120.0(4) ?
C37 C38 C33 120.4(4) ?
F2 P1 F1 89.1(2) ?
F3 P1 F1 89.8(2) ?
F3 P1 F2 90.3(2) ?
F4 P1 F1 92.5(2) ?
F4 P1 F2 177.7(2) ?
F4 P1 F3 88.0(2) ?
F5 P1 F1 178.5(3) ?
F5 P1 F2 90.0(2) ?
F5 P1 F3 89.0(2) ?
F5 P1 F4 88.4(2) ?
F6 P1 F1 90.8(2) ?
F6 P1 F2 89.9(2) ?
F6 P1 F3 179.3(2) ?
F6 P1 F4 91.8(2) ?
F6 P1 F5 90.4(2) ?

loop_
_geom_bond_atom_site_label_1
_geom_bond_atom_site_label_2
_geom_bond_distance
_geom_bond_publ_flag
Pd1 N1 2.130(3) yes
Pd1 N2 2.105(3) yes
Pd1 C24 2.169(3) yes
Pd1 C25 2.100(3) ?
Pd1 C26 2.118(3) yes
N1 C1 1.268(4) ?
N1 C7 1.483(4) ?
C1 C2 1.509(4) ?
C1 O1 1.334(4) ?
C2 C3 1.543(5) ?
C2 C4 1.530(5) ?
C2 C5 1.503(5) ?
C5 N2 1.272(5) ?
C5 O2 1.338(4) ?
N2 C16 1.485(5) ?
O1 C6 1.463(4) ?
C6 C7 1.518(5) ?
C7 C8 1.538(4) ?
C8 C9 1.491(5) ?
C9 C10 1.389(4) ?
C9 C14 1.389(4) ?
C10 C11 1.384(5) ?
C11 C12 1.373(6) ?
C12 C13 1.373(6) ?
C13 C14 1.368(5) ?
O2 C15 1.447(6) ?
C15 C16 1.507(6) ?
C16 C17 1.546(7) ?
C17 C18 1.470(7) ?
C18 C19 1.373(6) ?
C18 C23 1.376(6) ?
C19 C20 1.387(6) ?
C20 C21 1.386(7) ?
C21 C22 1.352(7) ?
C22 C23 1.362(6) ?
C24 C25 1.405(5) ?
C24 C33 1.464(5) ?
C25 C26 1.400(5) ?
C26 C27 1.476(5) ?
C27 C28 1.390(4) ?
C27 C32 1.391(5) ?
C28 C29 1.376(5) ?
C29 C30 1.379(6) ?
C30 C31 1.381(6) ?
C31 C32 1.379(5) ?
C33 C34 1.387(5) ?
C33 C38 1.380(5) ?
C34 C35 1.381(5) ?
C35 C36 1.379(5) ?
C36 C37 1.378(6) ?
C37 C38 1.387(5) ?
P1 F1 1.549(4) ?
P1 F2 1.563(3) ?
P1 F3 1.554(3) ?
P1 F4 1.556(4) ?
P1 F5 1.562(4) ?
P1 F6 1.544(4) ?
